data_1547322
loop_
_publ_author_name
'Heng-Yun Ye'
'Wei-Qiang Liao'
'Qionghua Zhou'
'Yi Zhang'
'Jinlan Wang'
'Yu-Meng You'
'Jin-Yun Wang'
'Zhong-Ning Chen'
'Peng-Fei Li'
'Da-Wei Fu'
'Songping D. Huang'
'and Ren-Gen Xiong'

_publ_section_title
;
 Dielectric and ferroelectric sensing based on molecular recognition in
 Cu(1,10-phenlothroline)2SeO4.(diol) systems
;
_journal_name_full 'Nature Communications'
_journal_page_first 14551
_journal_paper_doi 10.1038/ncomms14551
_journal_volume 8
_journal_year 2017
_chemical_formula_sum 'C4.73 H4 Cu0.18 N0.73 O1.09 Se0.18'
_chemical_formula_weight 114.36
_space_group_crystal_system monoclinic
_space_group_IT_number 15
_space_group_name_Hall '-C 2yc'
_space_group_name_H-M_alt 'C 1 2/c 1'
_symmetry_space_group_name_Hall '-C 2yc'
_symmetry_space_group_name_H-M 'C 1 2/c 1'
_atom_sites_solution_hydrogens mixed
_cell_angle_alpha 90
_cell_angle_beta 120.69(3)
_cell_angle_gamma 90
_cell_formula_units_Z 22
_cell_length_a 17.924(13)
_cell_length_b 12.236(13)
_cell_length_c 13.253(15)
_cell_measurement_reflns_used 386
_cell_measurement_temperature 353(2)
_cell_measurement_theta_max 27.4855
_cell_measurement_theta_min 2.1237
_cell_volume 2500(4)
_computing_structure_refinement 'SHELXL-2014/7 (Sheldrick, 2014)'
_diffrn_ambient_temperature 353(2)
_diffrn_measured_fraction_theta_full 0.997
_diffrn_measured_fraction_theta_max 0.997
_diffrn_measurement_device_type 'Rigaku saturn 724'
_diffrn_radiation_type MoK\a
_diffrn_radiation_wavelength 0.71073
_diffrn_reflns_av_R_equivalents 0.0444
_diffrn_reflns_av_unetI/netI 0.0348
_diffrn_reflns_Laue_measured_fraction_full 0.997
_diffrn_reflns_Laue_measured_fraction_max 0.997
_diffrn_reflns_limit_h_max 23
_diffrn_reflns_limit_h_min -23
_diffrn_reflns_limit_k_max 15
_diffrn_reflns_limit_k_min -12
_diffrn_reflns_limit_l_max 17
_diffrn_reflns_limit_l_min -17
_diffrn_reflns_number 13381
_diffrn_reflns_point_group_measured_fraction_full 0.997
_diffrn_reflns_point_group_measured_fraction_max 0.997
_diffrn_reflns_theta_full 25.242
_diffrn_reflns_theta_max 27.486
_diffrn_reflns_theta_min 2.125
_exptl_absorpt_coefficient_mu 2.381
_exptl_absorpt_correction_T_max 1.0000
_exptl_absorpt_correction_T_min 0.9079
_exptl_absorpt_correction_type multi-scan
_exptl_crystal_colour blue
_exptl_crystal_density_diffrn 1.671
_exptl_crystal_description block
_exptl_crystal_F_000 1268
_exptl_crystal_size_max 0.40
_exptl_crystal_size_mid 0.30
_exptl_crystal_size_min 0.27
_refine_diff_density_max 0.325
_refine_diff_density_min -0.352
_refine_diff_density_rms 0.066
_refine_ls_extinction_coef 0.0063(8)
_refine_ls_extinction_expression Fc^*^=kFc[1+0.001xFc^2^\l^3^/sin(2\q)]^-1/4^
_refine_ls_extinction_method 'SHELXL-2014/7 (Sheldrick 2014'
_refine_ls_goodness_of_fit_ref 1.115
_refine_ls_hydrogen_treatment constr
_refine_ls_matrix_type full
_refine_ls_number_parameters 187
_refine_ls_number_reflns 2858
_refine_ls_number_restraints 0
_refine_ls_restrained_S_all 1.115
_refine_ls_R_factor_all 0.0616
_refine_ls_R_factor_gt 0.0492
_refine_ls_shift/su_max 0.009
_refine_ls_shift/su_mean 0.001
_refine_ls_structure_factor_coef Fsqd
_refine_ls_weighting_details 'w=1/[\s^2^(Fo^2^)+(0.0686P)^2^+0.6837P] where P=(Fo^2^+2Fc^2^)/3'
_refine_ls_weighting_scheme calc
_refine_ls_wR_factor_gt 0.1206
_refine_ls_wR_factor_ref 0.1281
_reflns_Friedel_coverage 0.000
_reflns_Friedel_fraction_full .
_reflns_Friedel_fraction_max .
_reflns_number_gt 2442
_reflns_number_total 2859
_reflns_threshold_expression 'I > 2\s(I)'
_cod_data_source_file ncomms14551-s4.cif
_cod_data_source_block Glycol-T353K
_cod_depositor_comments
;
The following automatic conversions were performed:

'_exptl_absorpt_correction_type' value 'Multi-scan' changed to
'multi-scan' according to the built-in table from CIF Core dictionary
named 'cif_core.dic' version 2.4.1 from 2010-06-29.

Automatic conversion script
Id: cif_fix_values 5376 2017-05-30 11:51:03Z andrius 
;
_cod_original_cell_volume 2499(4)
_cod_database_code 1547322
_shelx_space_group_comment
;
The symmetry employed for this shelxl refinement is uniquely defined
by the following loop, which should always be used as a source of
symmetry information in preference to the above space-group names.
They are only intended as comments.
;

loop_
_space_group_symop_operation_xyz
'x, y, z'
'-x, y, -z+1/2'
'x+1/2, y+1/2, z'
'-x+1/2, y+1/2, -z+1/2'
'-x, -y, -z'
'x, -y, z-1/2'
'-x+1/2, -y+1/2, -z'
'x+1/2, -y+1/2, z-1/2'

loop_
_atom_site_label
_atom_site_type_symbol
_atom_site_fract_x
_atom_site_fract_y
_atom_site_fract_z
_atom_site_U_iso_or_equiv
_atom_site_adp_type
_atom_site_occupancy
_atom_site_site_symmetry_order
_atom_site_calc_flag
_atom_site_refinement_flags_posn
_atom_site_refinement_flags_adp
_atom_site_refinement_flags_occupancy
_atom_site_disorder_assembly
_atom_site_disorder_group
C1 C 0.4159(2) 0.3117(3) 0.3938(3) 0.0529(8) Uani 1 1 d . . . . .
H1A H 0.4628 0.3559 0.4427 0.064 Uiso 1 1 calc R U . . .
C2 C 0.3517(3) 0.2920(3) 0.4229(3) 0.0579(9) Uani 1 1 d . . . . .
H2A H 0.3569 0.3225 0.4905 0.069 Uiso 1 1 calc R U . . .
C3 C 0.2822(2) 0.2284(3) 0.3518(3) 0.0560(9) Uani 1 1 d . . . . .
H3A H 0.2397 0.2149 0.3708 0.067 Uiso 1 1 calc R U . . .
C4 C 0.2745(2) 0.1829(3) 0.2491(3) 0.0453(7) Uani 1 1 d . . . . .
C5 C 0.2025(2) 0.1179(3) 0.1668(4) 0.0574(9) Uani 1 1 d . . . . .
H5A H 0.1576 0.1031 0.1806 0.069 Uiso 1 1 calc R U . . .
C6 C 0.1987(2) 0.0781(3) 0.0699(4) 0.0570(9) Uani 1 1 d . . . . .
H6A H 0.1510 0.0364 0.0178 0.068 Uiso 1 1 calc R U . . .
C7 C 0.2662(2) 0.0981(3) 0.0450(3) 0.0460(7) Uani 1 1 d . . . . .
C8 C 0.2655(3) 0.0596(3) -0.0555(3) 0.0589(10) Uani 1 1 d . . . . .
H8A H 0.2193 0.0176 -0.1107 0.071 Uiso 1 1 calc R U . . .
C9 C 0.3327(3) 0.0841(3) -0.0714(3) 0.0631(11) Uani 1 1 d . . . . .
H9A H 0.3323 0.0598 -0.1382 0.076 Uiso 1 1 calc R U . . .
C10 C 0.4026(3) 0.1456(3) 0.0125(3) 0.0553(9) Uani 1 1 d . . . . .
H10A H 0.4483 0.1605 0.0005 0.066 Uiso 1 1 calc R U . . .
C11 C 0.33825(19) 0.1606(2) 0.1244(3) 0.0389(6) Uani 1 1 d . . . . .
C12 C 0.34205(19) 0.2048(2) 0.2273(3) 0.0381(6) Uani 1 1 d . . . . .
N1 N 0.41132(17) 0.2690(2) 0.2989(2) 0.0438(6) Uani 1 1 d . . . . .
N2 N 0.40621(17) 0.1837(2) 0.1092(2) 0.0434(6) Uani 1 1 d . . . . .
Cu1 Cu 0.5000 0.28125(4) 0.2500 0.0415(2) Uani 1 2 d S T P . .
Se1 Se 0.49301(6) 0.54642(5) 0.26723(7) 0.0359(2) Uani 0.5 1 d . . P . .
O1 O 0.4716(4) 0.4302(4) 0.1915(4) 0.0557(13) Uani 0.5 1 d . . P . .
O2 O 0.41350(19) 0.6155(3) 0.1998(3) 0.0799(9) Uani 1 1 d . . . . .
O3 O 0.5023(3) 0.5203(4) 0.3932(4) 0.0570(12) Uani 0.5 1 d . . P . .
O4 O 0.4465(3) 0.8209(3) 0.3091(4) 0.1119(13) Uani 1 1 d . . . . .
H4C H 0.4375 0.7610 0.2723 0.134 Uiso 1 1 d R U . . .
C13 C 0.4595(6) 0.9025(5) 0.2495(8) 0.124(3) Uani 1 1 d . . . . .
H13C H 0.4539 0.9705 0.2810 0.149 Uiso 1 1 d R U . . .
H13D H 0.4141 0.8995 0.1687 0.149 Uiso 1 1 d R U . . .

loop_
_atom_site_aniso_label
_atom_site_aniso_U_11
_atom_site_aniso_U_22
_atom_site_aniso_U_33
_atom_site_aniso_U_23
_atom_site_aniso_U_13
_atom_site_aniso_U_12
C1 0.057(2) 0.059(2) 0.054(2) -0.0155(16) 0.0372(18) -0.0115(17)
C2 0.070(2) 0.063(2) 0.059(2) -0.0071(18) 0.046(2) -0.0008(19)
C3 0.056(2) 0.061(2) 0.069(2) 0.0031(18) 0.045(2) 0.0009(17)
C4 0.0402(16) 0.0485(18) 0.0528(18) 0.0065(15) 0.0277(15) 0.0014(14)
C5 0.0435(19) 0.065(2) 0.068(2) 0.0057(19) 0.0316(19) -0.0057(17)
C6 0.0415(19) 0.056(2) 0.061(2) -0.0009(17) 0.0167(18) -0.0101(16)
C7 0.0440(18) 0.0420(18) 0.0403(17) 0.0039(13) 0.0132(15) -0.0005(13)
C8 0.065(2) 0.054(2) 0.046(2) -0.0074(16) 0.0199(19) -0.0082(18)
C9 0.083(3) 0.064(2) 0.042(2) -0.0144(17) 0.032(2) -0.011(2)
C10 0.069(2) 0.056(2) 0.0527(19) -0.0069(16) 0.0392(19) -0.0050(18)
C11 0.0411(16) 0.0330(14) 0.0409(16) 0.0041(12) 0.0196(14) 0.0014(12)
C12 0.0365(15) 0.0379(15) 0.0407(16) 0.0040(12) 0.0202(14) 0.0031(12)
N1 0.0455(14) 0.0443(15) 0.0472(15) -0.0071(12) 0.0279(13) -0.0060(12)
N2 0.0513(16) 0.0411(14) 0.0431(14) -0.0030(11) 0.0278(13) -0.0039(12)
Cu1 0.0438(3) 0.0422(3) 0.0491(4) 0.000 0.0314(3) 0.000
Se1 0.0343(4) 0.0372(3) 0.0382(5) 0.0011(2) 0.0199(3) 0.0026(3)
O1 0.078(4) 0.041(2) 0.052(3) -0.001(2) 0.036(3) 0.007(2)
O2 0.0559(17) 0.087(2) 0.107(2) -0.0213(18) 0.0488(18) 0.0031(15)
O3 0.067(3) 0.062(3) 0.041(2) -0.002(2) 0.026(2) -0.007(3)
O4 0.165(4) 0.083(2) 0.151(3) -0.022(2) 0.126(3) -0.006(3)
C13 0.189(8) 0.075(4) 0.154(6) 0.015(4) 0.121(6) 0.034(4)

loop_
_atom_type_symbol
_atom_type_description
_atom_type_scat_dispersion_real
_atom_type_scat_dispersion_imag
_atom_type_scat_source
C C 0.0033 0.0016 'International Tables Vol C Tables 4.2.6.8 and 6.1.1.4'
H H 0.0000 0.0000 'International Tables Vol C Tables 4.2.6.8 and 6.1.1.4'
Cu Cu 0.3201 1.2651 'International Tables Vol C Tables 4.2.6.8 and 6.1.1.4'
N N 0.0061 0.0033 'International Tables Vol C Tables 4.2.6.8 and 6.1.1.4'
O O 0.0106 0.0060 'International Tables Vol C Tables 4.2.6.8 and 6.1.1.4'
Se Se -0.0929 2.2259 'International Tables Vol C Tables 4.2.6.8 and 6.1.1.4'

loop_
_geom_angle_atom_site_label_1
_geom_angle_atom_site_label_2
_geom_angle_atom_site_label_3
_geom_angle
_geom_angle_site_symmetry_1
_geom_angle_site_symmetry_3
N1 C1 C2 122.0(3) . .
N1 C1 H1A 119.0 . .
C2 C1 H1A 119.0 . .
C3 C2 C1 119.7(3) . .
C3 C2 H2A 120.1 . .
C1 C2 H2A 120.1 . .
C2 C3 C4 119.9(3) . .
C2 C3 H3A 120.1 . .
C4 C3 H3A 120.1 . .
C12 C4 C3 116.9(3) . .
C12 C4 C5 119.1(3) . .
C3 C4 C5 124.1(3) . .
C6 C5 C4 121.1(3) . .
C6 C5 H5A 119.5 . .
C4 C5 H5A 119.5 . .
C5 C6 C7 121.6(3) . .
C5 C6 H6A 119.2 . .
C7 C6 H6A 119.2 . .
C11 C7 C8 117.0(3) . .
C11 C7 C6 118.9(3) . .
C8 C7 C6 124.2(3) . .
C9 C8 C7 119.5(4) . .
C9 C8 H8A 120.3 . .
C7 C8 H8A 120.3 . .
C8 C9 C10 120.1(3) . .
C8 C9 H9A 120.0 . .
C10 C9 H9A 120.0 . .
N2 C10 C9 122.6(3) . .
N2 C10 H10A 118.7 . .
C9 C10 H10A 118.7 . .
N2 C11 C7 123.4(3) . .
N2 C11 C12 116.8(3) . .
C7 C11 C12 119.8(3) . .
N1 C12 C4 122.8(3) . .
N1 C12 C11 117.6(3) . .
C4 C12 C11 119.6(3) . .
C1 N1 C12 118.7(3) . .
C1 N1 Cu1 127.0(2) . .
C12 N1 Cu1 114.2(2) . .
C10 N2 C11 117.4(3) . .
C10 N2 Cu1 131.9(2) . .
C11 N2 Cu1 110.6(2) . .
O1 Cu1 O1 40.7(3) . 2_655
O1 Cu1 N1 91.78(18) . 2_655
O1 Cu1 N1 96.28(18) 2_655 2_655
O1 Cu1 N1 96.28(18) . .
O1 Cu1 N1 91.78(18) 2_655 .
N1 Cu1 N1 171.41(15) 2_655 .
O1 Cu1 N2 143.57(18) . 2_655
O1 Cu1 N2 104.30(18) 2_655 2_655
N1 Cu1 N2 80.78(12) 2_655 2_655
N1 Cu1 N2 94.37(13) . 2_655
O1 Cu1 N2 104.30(18) . .
O1 Cu1 N2 143.57(18) 2_655 .
N1 Cu1 N2 94.37(13) 2_655 .
N1 Cu1 N2 80.78(12) . .
N2 Cu1 N2 111.78(16) 2_655 .
Se1 Se1 O2 100.3(2) 2_655 .
Se1 Se1 O1 90.8(2) 2_655 2_655
O2 Se1 O1 145.8(3) . 2_655
Se1 Se1 O3 152.3(3) 2_655 .
O2 Se1 O3 107.0(2) . .
O1 Se1 O3 69.2(3) 2_655 .
Se1 Se1 O1 67.3(2) 2_655 .
O2 Se1 O1 105.4(2) . .
O1 Se1 O1 49.7(4) 2_655 .
O3 Se1 O1 108.8(3) . .
Se1 Se1 O2 58.83(18) 2_655 2_655
O2 Se1 O2 112.4(2) . 2_655
O1 Se1 O2 101.1(2) 2_655 2_655
O3 Se1 O2 105.1(2) . 2_655
O1 Se1 O2 117.8(2) . 2_655
Se1 Se1 O3 20.1(2) 2_655 2_655
O2 Se1 O3 90.0(2) . 2_655
O1 Se1 O3 89.8(2) 2_655 2_655
O3 Se1 O3 159.0(3) . 2_655
O1 Se1 O3 53.4(2) . 2_655
O2 Se1 O3 78.67(19) 2_655 2_655
O1 O1 Se1 70.1(2) 2_655 2_655
O1 O1 Se1 60.20(18) 2_655 .
Se1 O1 Se1 21.92(7) 2_655 .
O1 O1 O3 115.6(5) 2_655 2_655
Se1 O1 O3 57.6(2) 2_655 2_655
Se1 O1 O3 78.4(3) . 2_655
O1 O1 Cu1 69.63(15) 2_655 .
Se1 O1 Cu1 138.4(3) 2_655 .
Se1 O1 Cu1 128.8(3) . .
O3 O1 Cu1 136.5(3) 2_655 .
Se1 O2 Se1 20.85(6) . 2_655
Se1 O3 O1 53.2(2) . 2_655
Se1 O3 Se1 7.58(7) . 2_655
O1 O3 Se1 48.18(19) 2_655 2_655
C13 O4 H4C 109.8 . .
O4 C13 C13 117.5(7) . 2_655
O4 C13 H13C 107.2 . .
C13 C13 H13C 108.9 2_655 .
O4 C13 H13D 108.6 . .
C13 C13 H13D 106.7 2_655 .
H13C C13 H13D 107.5 . .

loop_
_geom_bond_atom_site_label_1
_geom_bond_atom_site_label_2
_geom_bond_distance
_geom_bond_site_symmetry_2
C1 N1 1.326(4) .
C1 C2 1.407(5) .
C1 H1A 0.9300 .
C2 C3 1.361(5) .
C2 H2A 0.9300 .
C3 C4 1.411(5) .
C3 H3A 0.9300 .
C4 C12 1.406(4) .
C4 C5 1.432(5) .
C5 C6 1.342(6) .
C5 H5A 0.9300 .
C6 C7 1.430(5) .
C6 H6A 0.9300 .
C7 C11 1.404(5) .
C7 C8 1.407(5) .
C8 C9 1.359(6) .
C8 H8A 0.9300 .
C9 C10 1.396(5) .
C9 H9A 0.9300 .
C10 N2 1.333(4) .
C10 H10A 0.9300 .
C11 N2 1.362(4) .
C11 C12 1.437(4) .
C12 N1 1.362(4) .
N1 Cu1 2.005(3) .
N2 Cu1 2.129(3) .
Cu1 O1 1.944(5) .
Cu1 O1 1.944(5) 2_655
Cu1 N1 2.005(3) 2_655
Cu1 N2 2.129(3) 2_655
Se1 Se1 0.6232(10) 2_655
Se1 O2 1.498(3) .
Se1 O1 1.540(5) 2_655
Se1 O3 1.623(5) .
Se1 O1 1.669(5) .
Se1 O2 1.722(3) 2_655
Se1 O3 2.194(5) 2_655
O1 O1 1.353(10) 2_655
O1 Se1 1.540(5) 2_655
O1 O3 1.798(7) 2_655
O2 Se1 1.722(3) 2_655
O3 O1 1.798(7) 2_655
O3 Se1 2.194(5) 2_655
O4 C13 1.365(7) .
O4 H4C 0.8490 .
C13 C13 1.444(15) 2_655
C13 H13C 0.9586 .
C13 H13D 0.9596 .

loop_
_geom_torsion_atom_site_label_1
_geom_torsion_atom_site_label_2
_geom_torsion_atom_site_label_3
_geom_torsion_atom_site_label_4
_geom_torsion
_geom_torsion_site_symmetry_1
_geom_torsion_site_symmetry_2
_geom_torsion_site_symmetry_3
_geom_torsion_site_symmetry_4
N1 C1 C2 C3 -0.6(6) . . . .
C1 C2 C3 C4 -0.3(6) . . . .
C2 C3 C4 C12 1.4(5) . . . .
C2 C3 C4 C5 -177.9(4) . . . .
C12 C4 C5 C6 0.0(5) . . . .
C3 C4 C5 C6 179.2(4) . . . .
C4 C5 C6 C7 0.3(6) . . . .
C5 C6 C7 C11 0.4(5) . . . .
C5 C6 C7 C8 -179.3(4) . . . .
C11 C7 C8 C9 -0.2(5) . . . .
C6 C7 C8 C9 179.5(4) . . . .
C7 C8 C9 C10 1.0(6) . . . .
C8 C9 C10 N2 -0.9(6) . . . .
C8 C7 C11 N2 -0.8(5) . . . .
C6 C7 C11 N2 179.5(3) . . . .
C8 C7 C11 C12 178.4(3) . . . .
C6 C7 C11 C12 -1.3(5) . . . .
C3 C4 C12 N1 -1.7(5) . . . .
C5 C4 C12 N1 177.6(3) . . . .
C3 C4 C12 C11 179.8(3) . . . .
C5 C4 C12 C11 -0.9(5) . . . .
N2 C11 C12 N1 2.2(4) . . . .
C7 C11 C12 N1 -177.0(3) . . . .
N2 C11 C12 C4 -179.2(3) . . . .
C7 C11 C12 C4 1.6(4) . . . .
C2 C1 N1 C12 0.4(5) . . . .
C2 C1 N1 Cu1 -176.1(3) . . . .
C4 C12 N1 C1 0.8(5) . . . .
C11 C12 N1 C1 179.4(3) . . . .
C4 C12 N1 Cu1 177.7(2) . . . .
C11 C12 N1 Cu1 -3.8(3) . . . .
C9 C10 N2 C11 -0.1(5) . . . .
C9 C10 N2 Cu1 -178.4(3) . . . .
C7 C11 N2 C10 0.9(5) . . . .
C12 C11 N2 C10 -178.3(3) . . . .
C7 C11 N2 Cu1 179.6(2) . . . .
C12 C11 N2 Cu1 0.4(3) . . . .
Se1 Se1 O1 O1 111.9(5) 2_655 . . 2_655
O2 Se1 O1 O1 -153.1(4) . . . 2_655
O3 Se1 O1 O1 -38.7(5) . . . 2_655
O2 Se1 O1 O1 80.6(5) 2_655 . . 2_655
O3 Se1 O1 O1 128.7(6) 2_655 . . 2_655
O2 Se1 O1 Se1 95.0(2) . . . 2_655
O1 Se1 O1 Se1 -111.9(5) 2_655 . . 2_655
O3 Se1 O1 Se1 -150.6(3) . . . 2_655
O2 Se1 O1 Se1 -31.3(2) 2_655 . . 2_655
O3 Se1 O1 Se1 16.8(2) 2_655 . . 2_655
Se1 Se1 O1 O3 -16.8(2) 2_655 . . 2_655
O2 Se1 O1 O3 78.2(3) . . . 2_655
O1 Se1 O1 O3 -128.7(6) 2_655 . . 2_655
O3 Se1 O1 O3 -167.42(13) . . . 2_655
O2 Se1 O1 O3 -48.1(3) 2_655 . . 2_655
Se1 Se1 O1 Cu1 124.9(5) 2_655 . . .
O2 Se1 O1 Cu1 -140.1(4) . . . .
O1 Se1 O1 Cu1 13.03(10) 2_655 . . .
O3 Se1 O1 Cu1 -25.7(5) . . . .
O2 Se1 O1 Cu1 93.6(4) 2_655 . . .
O3 Se1 O1 Cu1 141.7(5) 2_655 . . .
O1 Se1 O2 Se1 -107.0(4) 2_655 . . 2_655
O3 Se1 O2 Se1 175.2(2) . . . 2_655
O1 Se1 O2 Se1 -69.1(2) . . . 2_655
O2 Se1 O2 Se1 60.39(13) 2_655 . . 2_655
O3 Se1 O2 Se1 -17.34(17) 2_655 . . 2_655
Se1 Se1 O3 O1 -46.1(5) 2_655 . . 2_655
O2 Se1 O3 O1 144.0(3) . . . 2_655
O1 Se1 O3 O1 30.7(4) . . . 2_655
O2 Se1 O3 O1 -96.3(3) 2_655 . . 2_655
O3 Se1 O3 O1 1.4(4) 2_655 . . 2_655
O2 Se1 O3 Se1 -169.8(5) . . . 2_655
O1 Se1 O3 Se1 46.1(5) 2_655 . . 2_655
O1 Se1 O3 Se1 76.8(4) . . . 2_655
O2 Se1 O3 Se1 -50.2(4) 2_655 . . 2_655
O3 Se1 O3 Se1 47.56(9) 2_655 . . 2_655
